data_4343250
loop_
_publ_author_name
'Marinescu, Gabriela'
'Maxim, Catalin'
'Cl\'erac, Rodolphe'
'Andruh, Marius'

_publ_section_title
;
 [Ru(III)(valen)(CN)2](-): a New Building Block To Design 4d-4f
 Heterometallic Complexes.
;
_journal_issue 12
_journal_name_full 'Inorganic chemistry'
_journal_page_first 5621
_journal_page_last 5623
_journal_paper_doi 10.1021/acs.inorgchem.5b00889
_journal_volume 54
_journal_year 2015
_chemical_formula_sum 'C45 H56 K N10 O19 Ru2 Tb'
_chemical_formula_weight 1441.16
_chemical_name_systematic
;
 ?
;
_space_group_IT_number 14
_symmetry_cell_setting monoclinic
_symmetry_space_group_name_Hall '-P 2ybc'
_symmetry_space_group_name_H-M 'P 1 21/c 1'
_atom_sites_solution_hydrogens geom
_atom_sites_solution_primary direct
_atom_sites_solution_secondary difmap
_audit_creation_method SHELXL-97
_cell_angle_alpha 90.00
_cell_angle_beta 104.150(4)
_cell_angle_gamma 90.00
_cell_formula_units_Z 4
_cell_length_a 18.4415(10)
_cell_length_b 13.8306(7)
_cell_length_c 22.1185(13)
_cell_measurement_temperature 173(2)
_cell_volume 5470.3(5)
_computing_cell_refinement X-Area
_computing_data_collection X-Area
_computing_data_reduction X-Area
_computing_structure_refinement 'SHELXL-97 (Sheldrick, 1997)'
_computing_structure_solution 'SHELXS-97 (Sheldrick, 1997)'
_diffrn_ambient_temperature 173(2)
_diffrn_measured_fraction_theta_full 0.999
_diffrn_measured_fraction_theta_max 0.999
_diffrn_measurement_device_type 'stoe ipdsII'
_diffrn_measurement_method 'omega scans'
_diffrn_radiation_monochromator graphite
_diffrn_radiation_source 'fine-focus sealed tube'
_diffrn_radiation_type MoK\a
_diffrn_radiation_wavelength 0.71073
_diffrn_reflns_av_R_equivalents 0.1781
_diffrn_reflns_av_sigmaI/netI 0.1616
_diffrn_reflns_limit_h_max 21
_diffrn_reflns_limit_h_min -21
_diffrn_reflns_limit_k_max 16
_diffrn_reflns_limit_k_min -16
_diffrn_reflns_limit_l_max 26
_diffrn_reflns_limit_l_min -26
_diffrn_reflns_number 59127
_diffrn_reflns_theta_full 25.01
_diffrn_reflns_theta_max 25.01
_diffrn_reflns_theta_min 2.21
_exptl_absorpt_coefficient_mu 1.981
_exptl_absorpt_correction_T_max 0.65
_exptl_absorpt_correction_T_min 0.55
_exptl_absorpt_correction_type multi-scan
_exptl_absorpt_process_details
;
[c.f. r.h. blessing, acta cryst. (1995), a51, 33-38]
;
_exptl_crystal_colour green
_exptl_crystal_density_diffrn 1.750
_exptl_crystal_density_meas ?
_exptl_crystal_density_method 'not measured'
_exptl_crystal_description prism
_exptl_crystal_F_000 2880
_exptl_crystal_size_max 0.5
_exptl_crystal_size_mid 0.3
_exptl_crystal_size_min 0.1
_refine_diff_density_max 1.245
_refine_diff_density_min -1.371
_refine_diff_density_rms 0.146
_refine_ls_extinction_method none
_refine_ls_goodness_of_fit_ref 0.805
_refine_ls_hydrogen_treatment constr
_refine_ls_matrix_type full
_refine_ls_number_parameters 717
_refine_ls_number_reflns 9622
_refine_ls_number_restraints 0
_refine_ls_restrained_S_all 0.805
_refine_ls_R_factor_all 0.1155
_refine_ls_R_factor_gt 0.0462
_refine_ls_shift/su_max 0.001
_refine_ls_shift/su_mean 0.000
_refine_ls_structure_factor_coef Fsqd
_refine_ls_weighting_details 'calc w=1/[\s^2^(Fo^2^)+(0.0223P)^2^+0.0000P] where P=(Fo^2^+2Fc^2^)/3'
_refine_ls_weighting_scheme calc
_refine_ls_wR_factor_gt 0.0759
_refine_ls_wR_factor_ref 0.0919
_reflns_number_gt 4837
_reflns_number_total 9622
_reflns_threshold_expression >2sigma(I)
_cod_data_source_file ic5b00889_si_002.cif
_cod_data_source_block ru33
_cod_depositor_comments
;
The following automatic conversions were performed:

'_exptl_crystal_density_meas' value 'not measured' was changed to '?'
- the value is perceived as not measured.

Automatic conversion script
Id: cif_fix_values 3271 2015-04-21 07:52:19Z andrius 

 Adding full bibliography for 4343249--4343250.cif.

The following automatic conversions were performed:

'_refine_ls_hydrogen_treatment' value 'constr.' was replaced with the
value 'constr' as specified in the replacement file
'src/cod-tools/trunk/data/replacement-values/replacement_values.lst'.

Automatic conversion script
Id: cif_fix_values 5376 2017-05-30 11:51:03Z andrius 
;
_cod_original_sg_symbol_H-M P21/c
_cod_database_code 4343250

loop_
_symmetry_equiv_pos_as_xyz
'x, y, z'
'-x, y+1/2, -z+1/2'
'-x, -y, -z'
'x, -y-1/2, z-1/2'

loop_
_atom_site_label
_atom_site_type_symbol
_atom_site_fract_x
_atom_site_fract_y
_atom_site_fract_z
_atom_site_U_iso_or_equiv
_atom_site_adp_type
_atom_site_occupancy
_atom_site_symmetry_multiplicity
_atom_site_calc_flag
_atom_site_refinement_flags
C1 C 0.9531(5) 0.9792(6) 0.8700(4) 0.0277(19) Uani 1 1 d .
C1M C 0.6360(6) 0.4206(7) 0.9312(5) 0.045(3) Uani 1 1 d .
H1M1 H 0.6494 0.3606 0.9150 0.067 Uiso 1 1 calc R
H1M2 H 0.5829 0.4226 0.9265 0.067 Uiso 1 1 calc R
H1M3 H 0.6609 0.4258 0.9746 0.067 Uiso 1 1 calc R
C2 C 0.6981(5) 0.6562(7) 0.5901(5) 0.039(2) Uani 1 1 d .
H2 H 0.6683 0.6114 0.5639 0.047 Uiso 1 1 calc R
C2M C 0.8211(5) 0.4302(8) 0.7320(5) 0.048(3) Uani 1 1 d .
H2M1 H 0.8097 0.3625 0.7327 0.072 Uiso 1 1 calc R
H2M2 H 0.8599 0.4396 0.7104 0.072 Uiso 1 1 calc R
H2M3 H 0.7772 0.4649 0.7109 0.072 Uiso 1 1 calc R
C3 C 0.6857(5) 1.3072(6) 0.7925(5) 0.030(2) Uani 1 1 d .
C3M C 0.7451(5) 0.6595(6) 0.9888(5) 0.040(2) Uani 1 1 d .
H3M1 H 0.7025 0.6868 0.9599 0.060 Uiso 1 1 calc R
H3M2 H 0.7720 0.7098 1.0148 0.060 Uiso 1 1 calc R
H3M3 H 0.7286 0.6122 1.0143 0.060 Uiso 1 1 calc R
C4 C 0.8678(5) 0.7272(6) 0.8176(5) 0.030(2) Uani 1 1 d .
C4M C 0.9464(6) 0.8621(8) 0.5749(6) 0.054(3) Uani 1 1 d .
H4M1 H 0.9924 0.8329 0.5972 0.081 Uiso 1 1 calc R
H4M2 H 0.9066 0.8418 0.5929 0.081 Uiso 1 1 calc R
H4M3 H 0.9511 0.9312 0.5774 0.081 Uiso 1 1 calc R
C5 C 0.9725(5) 0.9283(6) 0.7290(4) 0.029(2) Uani 1 1 d .
C6 C 0.6209(5) 0.9378(7) 0.6144(5) 0.045(3) Uani 1 1 d .
H6A H 0.6291 0.9411 0.5732 0.068 Uiso 1 1 calc R
H6B H 0.6117 1.0016 0.6279 0.068 Uiso 1 1 calc R
H6C H 0.5783 0.8975 0.6138 0.068 Uiso 1 1 calc R
C6M C 0.4966(10) 0.3278(11) 0.0393(6) 0.111(7) Uani 1 1 d .
H6M1 H 0.5388 0.3302 0.0747 0.166 Uiso 1 1 calc R
H6M2 H 0.4549 0.2989 0.0512 0.166 Uiso 1 1 calc R
H6M3 H 0.4837 0.3923 0.0243 0.166 Uiso 1 1 calc R
C7 C 0.5656(5) 0.9813(7) 0.9449(4) 0.036(2) Uani 1 1 d .
H7 H 0.5459 0.9524 0.9754 0.043 Uiso 1 1 calc R
C8 C 0.8129(5) 1.0439(6) 0.6012(5) 0.039(2) Uani 1 1 d .
H8A H 0.7826 1.0398 0.5593 0.058 Uiso 1 1 calc R
H8B H 0.8226 0.9800 0.6183 0.058 Uiso 1 1 calc R
H8C H 0.8593 1.0752 0.6012 0.058 Uiso 1 1 calc R
C9 C 0.8365(5) 1.1812(7) 0.8962(5) 0.049(3) Uani 1 1 d .
H9A H 0.8499 1.1760 0.9408 0.074 Uiso 1 1 calc R
H9B H 0.7831 1.1856 0.8817 0.074 Uiso 1 1 calc R
H9C H 0.8590 1.2382 0.8839 0.074 Uiso 1 1 calc R
C10 C 0.8163(5) 0.7006(6) 0.6591(5) 0.033(2) Uani 1 1 d .
C11 C 0.8945(5) 0.6752(6) 0.6807(4) 0.033(2) Uani 1 1 d .
H11 H 0.9114 0.6214 0.6630 0.039 Uiso 1 1 calc R
C12 C 0.7616(5) 0.8763(6) 0.9013(5) 0.042(3) Uani 1 1 d .
H12A H 0.7752 0.8935 0.9447 0.063 Uiso 1 1 calc R
H12B H 0.8060 0.8652 0.8870 0.063 Uiso 1 1 calc R
H12C H 0.7318 0.8186 0.8959 0.063 Uiso 1 1 calc R
C13 C 0.6239(5) 1.0685(6) 0.8523(4) 0.029(2) Uani 1 1 d .
C14 C 0.5914(5) 1.3469(6) 0.6489(5) 0.037(2) Uani 1 1 d .
H033 H 0.5696 1.4039 0.6307 0.044 Uiso 1 1 calc R
C15 C 0.7190(6) 1.3194(7) 0.5433(5) 0.046(3) Uani 1 1 d .
H034 H 0.7293 1.3522 0.5097 0.055 Uiso 1 1 calc R
C16 C 0.6295(5) 0.9418(6) 0.9294(4) 0.031(2) Uani 1 1 d .
H035 H 0.6523 0.8868 0.9497 0.037 Uiso 1 1 calc R
C17 C 0.5270(6) 1.1100(6) 0.7004(5) 0.038(2) Uani 1 1 d .
C18 C 0.9346(5) 1.0686(6) 0.8953(4) 0.030(2) Uani 1 1 d .
C19 C 0.6900(5) 1.2202(6) 0.6470(4) 0.0266(19) Uani 1 1 d .
C20 C 0.5253(5) 1.1968(6) 0.8423(5) 0.036(2) Uani 1 1 d .
H041 H 0.4895 1.2230 0.8607 0.043 Uiso 1 1 calc R
C21 C 0.9857(5) 1.1182(6) 0.9400(5) 0.035(2) Uani 1 1 d .
H044 H 0.9724 1.1765 0.9552 0.042 Uiso 1 1 calc R
C22 C 1.0588(5) 1.0807(6) 0.9630(5) 0.038(2) Uani 1 1 d .
H047 H 1.0936 1.1135 0.9937 0.045 Uiso 1 1 calc R
C23 C 0.4957(5) 1.3502(7) 0.7087(5) 0.042(3) Uani 1 1 d .
H05A H 0.4891 1.4180 0.6977 0.050 Uiso 1 1 calc R
H05B H 0.4520 1.3152 0.6857 0.050 Uiso 1 1 calc R
C24 C 0.6570(5) 0.9846(6) 0.8848(4) 0.030(2) Uani 1 1 d .
C25 C 0.7422(5) 1.1843(6) 0.6139(4) 0.030(2) Uani 1 1 d .
C26 C 0.5592(5) 1.1079(6) 0.8679(4) 0.032(2) Uani 1 1 d .
C27 C 0.6515(5) 1.3086(6) 0.6248(4) 0.033(2) Uani 1 1 d .
C28 C 0.6695(5) 1.3564(7) 0.5740(5) 0.040(2) Uani 1 1 d .
H061 H 0.6467 1.4153 0.5609 0.048 Uiso 1 1 calc R
C29 C 1.0481(5) 0.7085(6) 0.8099(5) 0.037(2) Uani 1 1 d .
H06A H 1.0295 0.6553 0.8305 0.044 Uiso 1 1 calc R
H06B H 1.1023 0.7082 0.8231 0.044 Uiso 1 1 calc R
C30 C 0.5331(5) 1.0617(6) 0.9149(5) 0.036(2) Uani 1 1 d .
H064 H 0.4916 1.0874 0.9260 0.044 Uiso 1 1 calc R
C31 C 0.7543(5) 1.2305(6) 0.5635(5) 0.039(2) Uani 1 1 d .
H066 H 0.7865 1.2033 0.5417 0.047 Uiso 1 1 calc R
C32 C 0.7702(5) 0.6345(6) 0.6164(5) 0.039(2) Uani 1 1 d .
H067 H 0.7901 0.5763 0.6069 0.047 Uiso 1 1 calc R
C33 C 1.0267(5) 0.9442(5) 0.8928(4) 0.029(2) Uani 1 1 d .
C34 C 1.0237(5) 0.6959(7) 0.7409(5) 0.035(2) Uani 1 1 d .
H07A H 1.0316 0.6297 0.7295 0.042 Uiso 1 1 calc R
H07B H 1.0519 0.7385 0.7202 0.042 Uiso 1 1 calc R
C35 C 0.5039(5) 1.3380(6) 0.7764(5) 0.041(3) Uani 1 1 d .
H08A H 0.4552 1.3410 0.7856 0.049 Uiso 1 1 calc R
H08B H 0.5345 1.3898 0.7989 0.049 Uiso 1 1 calc R
C36 C 1.0770(5) 0.9959(6) 0.9394(5) 0.037(2) Uani 1 1 d .
H084 H 1.1249 0.9712 0.9548 0.045 Uiso 1 1 calc R
C37 C 0.7854(5) 0.7890(6) 0.6731(4) 0.031(2) Uani 1 1 d .
C40 C 1.0534(5) 0.8543(6) 0.8730(5) 0.033(2) Uani 1 1 d .
H088 H 1.1001 0.8329 0.8953 0.040 Uiso 1 1 calc R
C38 C 0.7098(5) 0.8097(5) 0.6418(4) 0.029(2) Uani 1 1 d .
C39 C 0.6671(6) 0.7448(6) 0.6013(5) 0.039(2) Uani 1 1 d .
H095 H 0.6178 0.7595 0.5815 0.047 Uiso 1 1 calc R
N1 N 0.8442(4) 0.6631(5) 0.8400(4) 0.0303(17) Uani 1 1 d .
N2 N 0.7188(4) 0.3710(5) 0.8176(4) 0.0377(19) Uani 1 1 d .
N3 N 0.8776(5) 0.4190(5) 0.9591(4) 0.038(2) Uani 1 1 d .
N4 N 0.6691(4) 0.6471(6) 0.7782(5) 0.043(2) Uani 1 1 d .
N5 N 0.5648(4) 1.3118(5) 0.6922(4) 0.0350(18) Uani 1 1 d .
N6 N 0.5394(4) 1.2438(5) 0.7965(4) 0.0322(18) Uani 1 1 d .
N7 N 1.0188(4) 0.8016(5) 0.8278(3) 0.0286(16) Uani 1 1 d .
N8 N 0.9414(4) 0.7209(5) 0.7219(4) 0.0313(18) Uani 1 1 d .
N9 N 0.4775(4) 1.0663(5) 0.6713(4) 0.044(2) Uani 1 1 d .
N10 N 1.0066(4) 0.9806(5) 0.7059(4) 0.0396(19) Uani 1 1 d .
O1 O 0.8996(3) 0.9362(4) 0.8298(3) 0.0304(15) Uani 1 1 d .
O1M O 0.7925(3) 0.6149(5) 0.9555(3) 0.0414(17) Uani 1 1 d .
H1M H 0.8362 0.6251 0.9734 0.062 Uiso 1 1 calc R
O2 O 0.8214(3) 0.8553(4) 0.7099(3) 0.0318(14) Uani 1 1 d .
O17 O 0.9307(4) 0.8332(5) 0.5118(4) 0.0476(18) Uani 1 1 d .
H1W H 0.9088 0.7810 0.5078 0.071 Uiso 1 1 calc R
O3 O 0.6855(3) 0.8980(4) 0.6564(3) 0.0354(15) Uani 1 1 d .
O4 O 0.8624(3) 1.0982(4) 0.8698(3) 0.0397(16) Uani 1 1 d .
O5 O 0.7197(3) 0.9530(4) 0.8664(3) 0.0376(16) Uani 1 1 d .
O6 O 0.6763(3) 1.1657(4) 0.6910(3) 0.0282(13) Uani 1 1 d .
O6M O 0.5145(7) 0.2736(10) -0.0072(6) 0.123(4) Uani 1 1 d .
H6M H 0.4839 0.2839 -0.0403 0.184 Uiso 1 1 calc R
O7 O 0.6557(3) 1.1026(4) 0.8096(3) 0.0299(15) Uani 1 1 d .
O8 O 0.8996(3) 0.4838(4) 0.9271(3) 0.0381(15) Uani 1 1 d .
O9 O 0.8075(3) 0.4010(4) 0.9452(3) 0.0418(17) Uani 1 1 d .
O10 O 0.6846(3) 0.6620(4) 0.8361(4) 0.0408(16) Uani 1 1 d .
O11 O 0.6931(4) 0.5676(5) 0.7608(3) 0.0476(18) Uani 1 1 d .
O12 O 0.9206(4) 0.3742(5) 1.0003(4) 0.0485(19) Uani 1 1 d .
O13 O 0.6322(4) 0.7041(6) 0.7410(4) 0.070(2) Uani 1 1 d .
O14 O 0.7739(3) 1.0989(4) 0.6386(3) 0.0325(15) Uani 1 1 d .
O15 O 0.6580(3) 0.4993(4) 0.8977(3) 0.0334(15) Uani 1 1 d .
H15 H 0.6214 0.5201 0.8721 0.050 Uiso 1 1 calc R
O16 O 0.8460(3) 0.4652(5) 0.7946(3) 0.0427(16) Uani 1 1 d .
H16 H 0.8108 0.4900 0.8054 0.064 Uiso 1 1 calc R
Ru2 Ru 0.91836(4) 0.83042(4) 0.77280(4) 0.02609(17) Uani 1 1 d .
Ru1 Ru 0.60962(4) 1.20409(4) 0.74704(4) 0.02645(17) Uani 1 1 d .
Tb1 Tb 0.77093(2) 0.52463(3) 0.86174(2) 0.02741(11) Uani 1 1 d .
K1 K 0.76350(10) 1.01469(14) 0.75874(9) 0.0340(4) Uani 1 1 d .

loop_
_atom_site_aniso_label
_atom_site_aniso_U_11
_atom_site_aniso_U_22
_atom_site_aniso_U_33
_atom_site_aniso_U_23
_atom_site_aniso_U_13
_atom_site_aniso_U_12
C1 0.034(5) 0.030(4) 0.018(5) 0.008(4) 0.005(4) -0.011(4)
C1M 0.040(6) 0.050(6) 0.046(7) 0.012(5) 0.015(5) 0.001(5)
C2 0.033(6) 0.049(6) 0.035(6) -0.005(5) 0.007(5) -0.010(5)
C2M 0.028(5) 0.070(7) 0.049(8) -0.012(6) 0.015(5) 0.010(5)
C3 0.026(5) 0.025(5) 0.040(6) -0.001(4) 0.008(4) 0.010(4)
C3M 0.049(6) 0.035(5) 0.040(7) 0.000(4) 0.018(5) 0.001(5)
C4 0.020(4) 0.027(5) 0.045(6) -0.009(4) 0.010(4) 0.005(4)
C4M 0.050(7) 0.060(7) 0.056(9) 0.006(6) 0.021(6) 0.005(5)
C5 0.025(5) 0.024(4) 0.038(6) -0.001(4) 0.007(4) 0.005(4)
C6 0.032(6) 0.048(6) 0.053(8) 0.004(5) 0.006(5) 0.004(4)
C6M 0.151(15) 0.120(12) 0.032(9) -0.038(8) -0.035(9) 0.067(11)
C7 0.030(5) 0.046(5) 0.032(6) 0.002(5) 0.011(4) -0.008(5)
C8 0.030(5) 0.039(5) 0.052(7) -0.004(4) 0.022(5) 0.010(4)
C9 0.035(6) 0.049(6) 0.063(8) -0.019(5) 0.011(5) 0.007(5)
C10 0.034(5) 0.030(5) 0.035(6) -0.002(4) 0.007(4) -0.005(4)
C11 0.042(6) 0.028(4) 0.027(6) -0.007(4) 0.008(5) 0.007(4)
C12 0.028(5) 0.043(5) 0.061(8) 0.011(5) 0.020(5) 0.003(4)
C13 0.028(5) 0.034(5) 0.027(6) -0.010(4) 0.010(4) -0.004(4)
C14 0.049(6) 0.022(4) 0.033(6) 0.003(4) -0.002(5) 0.009(4)
C15 0.043(6) 0.054(6) 0.039(7) 0.017(5) 0.009(5) -0.001(5)
C16 0.024(5) 0.039(5) 0.030(6) 0.007(4) 0.007(4) 0.008(4)
C17 0.037(6) 0.027(5) 0.047(7) 0.000(5) 0.004(5) 0.009(4)
C18 0.030(5) 0.023(4) 0.035(6) 0.001(4) 0.006(4) -0.003(4)
C19 0.031(5) 0.030(5) 0.013(5) -0.002(4) -0.004(4) -0.004(4)
C20 0.031(5) 0.033(5) 0.047(7) -0.007(5) 0.013(5) -0.005(4)
C21 0.030(5) 0.037(5) 0.037(6) -0.003(4) 0.007(5) -0.003(4)
C22 0.025(5) 0.044(6) 0.037(6) -0.009(5) -0.006(4) -0.009(4)
C23 0.028(5) 0.049(6) 0.048(7) 0.009(5) 0.007(5) 0.013(4)
C24 0.028(5) 0.031(4) 0.034(6) -0.007(4) 0.012(4) 0.000(4)
C25 0.034(5) 0.034(5) 0.019(5) -0.002(4) 0.002(4) -0.008(4)
C26 0.039(5) 0.028(5) 0.029(6) -0.006(4) 0.010(4) -0.003(4)
C27 0.033(5) 0.033(5) 0.033(6) 0.005(4) 0.005(4) 0.004(4)
C28 0.040(6) 0.040(5) 0.038(7) 0.016(4) 0.006(5) 0.006(4)
C29 0.028(5) 0.018(4) 0.068(8) -0.004(4) 0.018(5) 0.007(4)
C30 0.034(5) 0.037(5) 0.040(7) 0.001(4) 0.012(5) 0.001(4)
C31 0.045(6) 0.036(5) 0.034(6) -0.004(4) 0.005(5) -0.007(4)
C32 0.046(6) 0.032(5) 0.045(7) -0.008(4) 0.018(5) -0.011(4)
C33 0.021(5) 0.026(4) 0.037(6) 0.007(4) 0.001(4) -0.004(3)
C34 0.025(5) 0.040(5) 0.043(7) -0.003(5) 0.016(5) -0.004(4)
C35 0.033(5) 0.030(5) 0.064(8) -0.002(5) 0.021(5) -0.004(4)
C36 0.022(5) 0.054(7) 0.037(6) 0.014(5) 0.008(4) -0.002(4)
C37 0.031(5) 0.030(5) 0.031(6) -0.003(4) 0.008(4) -0.010(4)
C40 0.022(5) 0.046(6) 0.031(6) 0.008(4) 0.004(4) 0.005(4)
C38 0.036(5) 0.024(4) 0.025(5) 0.000(4) 0.004(4) -0.004(4)
C39 0.040(6) 0.041(5) 0.039(7) -0.003(5) 0.013(5) 0.003(4)
N1 0.027(4) 0.022(4) 0.045(5) 0.005(3) 0.015(4) -0.006(3)
N2 0.040(5) 0.034(4) 0.037(5) -0.016(4) 0.004(4) -0.015(4)
N3 0.037(5) 0.042(5) 0.038(6) 0.002(4) 0.013(4) 0.010(4)
N4 0.028(4) 0.053(6) 0.049(7) 0.024(5) 0.013(4) 0.007(4)
N5 0.045(5) 0.035(4) 0.026(5) -0.008(3) 0.010(4) 0.000(4)
N6 0.027(4) 0.022(3) 0.046(6) 0.001(3) 0.006(4) -0.001(3)
N7 0.026(4) 0.034(4) 0.027(5) 0.003(3) 0.009(3) 0.001(3)
N8 0.038(4) 0.026(4) 0.032(5) 0.008(3) 0.011(4) 0.002(3)
N9 0.030(5) 0.041(4) 0.062(7) -0.014(4) 0.013(4) 0.003(4)
N10 0.037(4) 0.034(4) 0.054(6) 0.004(4) 0.023(4) 0.000(4)
O1 0.024(3) 0.025(3) 0.042(4) -0.001(3) 0.007(3) -0.001(2)
O1M 0.025(3) 0.051(4) 0.048(5) -0.015(3) 0.009(3) 0.000(3)
O2 0.028(3) 0.033(3) 0.035(4) -0.002(3) 0.008(3) -0.003(3)
O17 0.037(4) 0.052(4) 0.051(5) 0.009(4) 0.005(4) 0.000(3)
O3 0.026(3) 0.035(3) 0.041(4) -0.003(3) 0.001(3) 0.002(3)
O4 0.037(4) 0.033(3) 0.048(5) -0.014(3) 0.006(3) 0.008(3)
O5 0.032(3) 0.035(4) 0.053(5) 0.011(3) 0.022(3) 0.009(3)
O6 0.028(3) 0.028(3) 0.028(4) 0.005(3) 0.006(3) 0.000(3)
O6M 0.103(10) 0.148(11) 0.111(11) 0.000(9) 0.012(8) 0.026(8)
O7 0.029(3) 0.021(3) 0.045(4) 0.000(3) 0.019(3) -0.002(2)
O8 0.026(3) 0.043(3) 0.046(4) 0.005(3) 0.011(3) 0.002(3)
O9 0.023(4) 0.046(4) 0.054(5) 0.007(3) 0.004(3) -0.002(3)
O10 0.031(4) 0.046(4) 0.048(5) 0.004(3) 0.015(3) -0.001(3)
O11 0.046(4) 0.048(4) 0.047(5) -0.007(3) 0.008(4) 0.002(3)
O12 0.034(4) 0.061(5) 0.047(5) 0.009(4) 0.003(4) 0.009(3)
O13 0.062(5) 0.077(5) 0.080(7) 0.039(5) 0.033(5) 0.023(4)
O14 0.035(3) 0.026(3) 0.041(4) 0.004(3) 0.017(3) 0.005(3)
O15 0.023(3) 0.033(4) 0.043(4) 0.016(3) 0.005(3) 0.001(2)
O16 0.033(3) 0.050(4) 0.055(5) -0.012(4) 0.029(3) 0.001(3)
Ru2 0.0230(4) 0.0222(3) 0.0334(5) 0.0003(3) 0.0076(3) -0.0002(3)
Ru1 0.0224(4) 0.0230(3) 0.0329(5) -0.0014(3) 0.0048(3) 0.0006(3)
Tb1 0.0237(2) 0.02514(19) 0.0341(3) -0.0018(2) 0.00846(18) -0.0021(2)
K1 0.0308(10) 0.0353(10) 0.0353(12) 0.0000(9) 0.0072(9) 0.0034(9)

loop_
_atom_type_symbol
_atom_type_description
_atom_type_scat_dispersion_real
_atom_type_scat_dispersion_imag
_atom_type_scat_source
C C 0.0033 0.0016 'International Tables Vol C Tables 4.2.6.8 and 6.1.1.4'
H H 0.0000 0.0000 'International Tables Vol C Tables 4.2.6.8 and 6.1.1.4'
N N 0.0061 0.0033 'International Tables Vol C Tables 4.2.6.8 and 6.1.1.4'
O O 0.0106 0.0060 'International Tables Vol C Tables 4.2.6.8 and 6.1.1.4'
Ru Ru -1.2594 0.8363 'International Tables Vol C Tables 4.2.6.8 and 6.1.1.4'
Tb Tb -0.1723 4.1537 'International Tables Vol C Tables 4.2.6.8 and 6.1.1.4'
K K 0.2009 0.2494 'International Tables Vol C Tables 4.2.6.8 and 6.1.1.4'

loop_
_geom_angle_atom_site_label_1
_geom_angle_atom_site_label_2
_geom_angle_atom_site_label_3
_geom_angle
_geom_angle_site_symmetry_1
O1 C1 C33 126.2(8) .
O1 C1 C18 116.7(8) .
C33 C1 C18 117.1(8) .
O15 C1M H1M1 109.5 .
O15 C1M H1M2 109.5 .
H1M1 C1M H1M2 109.5 .
O15 C1M H1M3 109.5 .
H1M1 C1M H1M3 109.5 .
H1M2 C1M H1M3 109.5 .
C32 C2 C39 121.4(9) .
C32 C2 H2 119.3 .
C39 C2 H2 119.3 .
O16 C2M H2M1 109.5 .
O16 C2M H2M2 109.5 .
H2M1 C2M H2M2 109.5 .
O16 C2M H2M3 109.5 .
H2M1 C2M H2M3 109.5 .
H2M2 C2M H2M3 109.5 .
N2 C3 Ru1 170.5(7) 1_565
O1M C3M H3M1 109.5 .
O1M C3M H3M2 109.5 .
H3M1 C3M H3M2 109.5 .
O1M C3M H3M3 109.5 .
H3M1 C3M H3M3 109.5 .
H3M2 C3M H3M3 109.5 .
N1 C4 Ru2 173.0(7) .
O17 C4M H4M1 109.5 .
O17 C4M H4M2 109.5 .
H4M1 C4M H4M2 109.5 .
O17 C4M H4M3 109.5 .
H4M1 C4M H4M3 109.5 .
H4M2 C4M H4M3 109.5 .
N10 C5 Ru2 176.2(8) .
O3 C6 H6A 109.5 .
O3 C6 H6B 109.5 .
H6A C6 H6B 109.5 .
O3 C6 H6C 109.5 .
H6A C6 H6C 109.5 .
H6B C6 H6C 109.5 .
O6M C6M H6M1 109.5 .
O6M C6M H6M2 109.5 .
H6M1 C6M H6M2 109.5 .
O6M C6M H6M3 109.5 .
H6M1 C6M H6M3 109.5 .
H6M2 C6M H6M3 109.5 .
C30 C7 C16 119.4(8) .
C30 C7 H7 120.3 .
C16 C7 H7 120.3 .
O14 C8 H8A 109.5 .
O14 C8 H8B 109.5 .
H8A C8 H8B 109.5 .
O14 C8 H8C 109.5 .
H8A C8 H8C 109.5 .
H8B C8 H8C 109.5 .
O4 C9 H9A 109.5 .
O4 C9 H9B 109.5 .
H9A C9 H9B 109.5 .
O4 C9 H9C 109.5 .
H9A C9 H9C 109.5 .
H9B C9 H9C 109.5 .
C37 C10 C32 119.3(8) .
C37 C10 C11 124.0(8) .
C32 C10 C11 116.4(8) .
N8 C11 C10 124.6(8) .
N8 C11 H11 117.7 .
C10 C11 H11 117.7 .
O5 C12 H12A 109.5 .
O5 C12 H12B 109.5 .
H12A C12 H12B 109.5 .
O5 C12 H12C 109.5 .
H12A C12 H12C 109.5 .
H12B C12 H12C 109.5 .
O7 C13 C24 116.3(7) .
O7 C13 C26 125.6(8) .
C24 C13 C26 118.1(8) .
N5 C14 C27 127.6(8) .
N5 C14 H033 116.2 .
C27 C14 H033 116.2 .
C28 C15 C31 119.0(9) .
C28 C15 H034 120.5 .
C31 C15 H034 120.5 .
C24 C16 C7 119.4(8) .
C24 C16 H035 120.3 .
C7 C16 H035 120.3 .
N9 C17 Ru1 172.9(8) .
C21 C18 O4 125.0(8) .
C21 C18 C1 121.8(8) .
O4 C18 C1 113.3(8) .
O6 C19 C25 117.3(7) .
O6 C19 C27 125.3(8) .
C25 C19 C27 117.2(8) .
N6 C20 C26 126.4(8) .
N6 C20 H041 116.8 .
C26 C20 H041 116.8 .
C18 C21 C22 120.1(8) .
C18 C21 H044 119.9 .
C22 C21 H044 119.9 .
C36 C22 C21 118.7(9) .
C36 C22 H047 120.6 .
C21 C22 H047 120.6 .
C35 C23 N5 108.8(8) .
C35 C23 H05A 109.9 .
N5 C23 H05A 109.9 .
C35 C23 H05B 109.9 .
N5 C23 H05B 109.9 .
H05A C23 H05B 108.3 .
C16 C24 O5 124.4(8) .
C16 C24 C13 122.3(8) .
O5 C24 C13 113.3(7) .
C31 C25 O14 126.6(8) .
C31 C25 C19 121.7(8) .
O14 C25 C19 111.7(7) .
C30 C26 C13 117.6(8) .
C30 C26 C20 119.2(8) .
C13 C26 C20 122.9(8) .
C28 C27 C19 118.5(8) .
C28 C27 C14 118.3(8) .
C19 C27 C14 123.0(8) .
C15 C28 C27 122.4(8) .
C15 C28 H061 118.8 .
C27 C28 H061 118.8 .
N7 C29 C34 109.6(7) .
N7 C29 H06A 109.8 .
C34 C29 H06A 109.8 .
N7 C29 H06B 109.8 .
C34 C29 H06B 109.8 .
H06A C29 H06B 108.2 .
C7 C30 C26 123.1(9) .
C7 C30 H064 118.4 .
C26 C30 H064 118.4 .
C25 C31 C15 121.0(9) .
C25 C31 H066 119.5 .
C15 C31 H066 119.5 .
C2 C32 C10 120.3(9) .
C2 C32 H067 119.8 .
C10 C32 H067 119.8 .
C36 C33 C1 119.5(8) .
C36 C33 C40 116.7(8) .
C1 C33 C40 123.8(8) .
C29 C34 N8 106.8(7) .
C29 C34 H07A 110.4 .
N8 C34 H07A 110.4 .
C29 C34 H07B 110.4 .
N8 C34 H07B 110.4 .
H07A C34 H07B 108.6 .
C23 C35 N6 109.5(8) .
C23 C35 H08A 109.8 .
N6 C35 H08A 109.8 .
C23 C35 H08B 109.8 .
N6 C35 H08B 109.8 .
H08A C35 H08B 108.2 .
C22 C36 C33 122.8(8) .
C22 C36 H084 118.6 .
C33 C36 H084 118.6 .
O2 C37 C10 125.3(8) .
O2 C37 C38 116.9(8) .
C10 C37 C38 117.7(8) .
N7 C40 C33 126.0(8) .
N7 C40 H088 117.0 .
C33 C40 H088 117.0 .
O3 C38 C39 124.7(8) .
O3 C38 C37 113.7(7) .
C39 C38 C37 121.5(8) .
C38 C39 C2 119.6(9) .
C38 C39 H095 120.2 .
C2 C39 H095 120.2 .
C4 N1 Tb1 165.3(7) .
C3 N2 Tb1 169.8(7) 1_545
O12 N3 O8 122.4(8) .
O12 N3 O9 121.0(8) .
O8 N3 O9 116.5(8) .
O12 N3 Tb1 178.4(6) .
O8 N3 Tb1 59.1(4) .
O9 N3 Tb1 57.5(4) .
O13 N4 O10 122.2(9) .
O13 N4 O11 121.9(10) .
O10 N4 O11 115.9(8) .
O13 N4 Tb1 172.9(6) .
O10 N4 Tb1 59.1(4) .
O11 N4 Tb1 57.5(5) .
C14 N5 C23 123.6(8) .
C14 N5 Ru1 124.8(6) .
C23 N5 Ru1 111.6(6) .
C20 N6 C35 121.6(8) .
C20 N6 Ru1 125.9(6) .
C35 N6 Ru1 112.4(6) .
C40 N7 C29 124.0(8) .
C40 N7 Ru2 125.2(6) .
C29 N7 Ru2 110.8(6) .
C11 N8 C34 123.4(7) .
C11 N8 Ru2 125.8(6) .
C34 N8 Ru2 110.8(6) .
C1 O1 Ru2 122.8(5) .
C1 O1 K1 128.8(5) .
Ru2 O1 K1 101.2(2) .
C3M O1M H1M 109.5 .
C37 O2 Ru2 123.1(5) .
C37 O2 K1 128.2(5) .
Ru2 O2 K1 103.2(2) .
C4M O17 H1W 109.5 .
C38 O3 C6 117.4(7) .
C38 O3 K1 124.0(5) .
C6 O3 K1 118.3(5) .
C18 O4 C9 117.4(7) .
C18 O4 K1 124.9(5) .
C9 O4 K1 117.5(6) .
C24 O5 C12 117.1(7) .
C24 O5 K1 125.6(5) .
C12 O5 K1 116.9(5) .
C19 O6 Ru1 124.4(5) .
C19 O6 K1 129.3(5) .
Ru1 O6 K1 102.8(2) .
C6M O6M H6M 109.5 .
C13 O7 Ru1 123.9(5) .
C13 O7 K1 128.3(5) .
Ru1 O7 K1 104.5(2) .
N3 O8 Tb1 95.4(5) .
N3 O9 Tb1 96.8(5) .
N4 O10 Tb1 94.7(5) .
N4 O11 Tb1 96.0(6) .
C25 O14 C8 116.8(7) .
C25 O14 K1 125.7(5) .
C8 O14 K1 117.4(5) .
C1M O15 H15 109.5 .
C2M O16 H16 109.5 .
N7 Ru2 N8 84.2(3) .
N7 Ru2 O2 174.1(3) .
N8 Ru2 O2 90.9(3) .
N7 Ru2 O1 92.3(3) .
N8 Ru2 O1 175.8(3) .
O2 Ru2 O1 92.8(2) .
N7 Ru2 C5 86.2(3) .
N8 Ru2 C5 92.3(3) .
O2 Ru2 C5 90.8(3) .
O1 Ru2 C5 89.6(3) .
N7 Ru2 C4 91.7(3) .
N8 Ru2 C4 85.9(3) .
O2 Ru2 C4 91.2(3) .
O1 Ru2 C4 92.0(3) .
C5 Ru2 C4 177.4(3) .
N7 Ru2 K1 139.1(2) .
N8 Ru2 K1 136.5(2) .
O2 Ru2 K1 45.69(16) .
O1 Ru2 K1 47.24(17) .
C5 Ru2 K1 87.8(2) .
C4 Ru2 K1 94.8(2) .
N6 Ru1 N5 84.1(3) .
N6 Ru1 O7 92.1(3) .
N5 Ru1 O7 174.7(3) .
N6 Ru1 O6 176.1(3) .
N5 Ru1 O6 92.7(3) .
O7 Ru1 O6 91.2(2) .
N6 Ru1 C17 87.0(3) .
N5 Ru1 C17 91.2(3) .
O7 Ru1 C17 92.3(3) .
O6 Ru1 C17 90.8(3) .
N6 Ru1 C3 89.9(3) .
N5 Ru1 C3 84.9(3) .
O7 Ru1 C3 91.4(3) .
O6 Ru1 C3 92.1(3) .
C17 Ru1 C3 175.3(3) .
N6 Ru1 K1 137.1(2) .
N5 Ru1 K1 138.7(2) .
O7 Ru1 K1 44.96(16) .
O6 Ru1 K1 46.21(16) .
C17 Ru1 K1 92.7(2) .
C3 Ru1 K1 92.0(2) .
O11 Tb1 N2 75.9(3) .
O11 Tb1 O10 52.5(2) .
N2 Tb1 O10 114.4(2) .
O11 Tb1 N1 81.8(2) .
N2 Tb1 N1 141.6(3) .
O10 Tb1 N1 73.0(2) .
O11 Tb1 O9 148.0(2) .
N2 Tb1 O9 72.9(3) .
O10 Tb1 O9 138.4(2) .
N1 Tb1 O9 128.2(2) .
O11 Tb1 O8 148.0(2) .
N2 Tb1 O8 105.0(2) .
O10 Tb1 O8 140.5(2) .
N1 Tb1 O8 78.6(2) .
O9 Tb1 O8 51.2(2) .
O11 Tb1 N4 26.6(2) .
N2 Tb1 N4 97.2(3) .
O10 Tb1 N4 26.1(2) .
N1 Tb1 N4 73.5(2) .
O9 Tb1 N4 155.1(2) .
O8 Tb1 N4 152.1(2) .
O11 Tb1 N3 160.6(2) .
N2 Tb1 N3 89.3(3) .
O10 Tb1 N3 146.9(2) .
N1 Tb1 N3 103.3(2) .
O9 Tb1 N3 25.7(2) .
O8 Tb1 N3 25.55(19) .
N4 Tb1 N3 172.7(3) .
O2 K1 O7 151.75(18) .
O2 K1 O5 107.70(17) .
O7 K1 O5 54.09(16) .
O2 K1 O6 127.00(19) .
O7 K1 O6 61.53(17) .
O5 K1 O6 115.21(17) .
O2 K1 O1 62.59(18) .
O7 K1 O1 124.4(2) .
O5 K1 O1 79.28(18) .
O6 K1 O1 152.62(17) .
O2 K1 O3 54.02(17) .
O7 K1 O3 107.12(18) .
O5 K1 O3 107.72(19) .
O6 K1 O3 83.51(17) .
O1 K1 O3 115.38(17) .
O2 K1 O4 114.90(18) .
O7 K1 O4 81.29(18) .
O5 K1 O4 70.05(19) .
O6 K1 O4 108.09(18) .
O1 K1 O4 52.93(16) .
O3 K1 O4 168.14(18) .
O2 K1 O14 81.22(17) .
O7 K1 O14 113.61(17) .
O5 K1 O14 166.59(17) .
O6 K1 O14 52.11(16) .
O1 K1 O14 114.03(17) .
O3 K1 O14 68.96(18) .
O4 K1 O14 115.92(19) .
O2 K1 Ru2 31.14(13) .
O7 K1 Ru2 149.11(14) .
O5 K1 Ru2 95.34(12) .
O6 K1 Ru2 149.34(13) .
O1 K1 Ru2 31.52(12) .
O3 K1 Ru2 84.75(12) .
O4 K1 Ru2 83.89(12) .
O14 K1 Ru2 97.23(12) .
O2 K1 Ru1 149.99(14) .
O7 K1 Ru1 30.55(13) .
O5 K1 Ru1 84.45(12) .
O6 K1 Ru1 30.98(11) .
O1 K1 Ru1 147.39(14) .
O3 K1 Ru1 96.40(12) .
O4 K1 Ru1 94.97(12) .
O14 K1 Ru1 83.07(11) .
Ru2 K1 Ru1 178.83(7) .

loop_
_geom_bond_atom_site_label_1
_geom_bond_atom_site_label_2
_geom_bond_distance
_geom_bond_site_symmetry_2
C1 O1 1.299(10) .
C1 C33 1.414(12) .
C1 C18 1.433(12) .
C1M O15 1.430(10) .
C1M H1M1 0.9600 .
C1M H1M2 0.9600 .
C1M H1M3 0.9600 .
C2 C32 1.349(13) .
C2 C39 1.399(12) .
C2 H2 0.9300 .
C2M O16 1.433(12) .
C2M H2M1 0.9600 .
C2M H2M2 0.9600 .
C2M H2M3 0.9600 .
C3 N2 1.137(10) 1_565
C3 Ru1 2.079(9) .
C3M O1M 1.415(10) .
C3M H3M1 0.9600 .
C3M H3M2 0.9600 .
C3M H3M3 0.9600 .
C4 N1 1.152(10) .
C4 Ru2 2.083(9) .
C4M O17 1.412(12) .
C4M H4M1 0.9600 .
C4M H4M2 0.9600 .
C4M H4M3 0.9600 .
C5 N10 1.156(10) .
C5 Ru2 2.060(9) .
C6 O3 1.431(11) .
C6 H6A 0.9600 .
C6 H6B 0.9600 .
C6 H6C 0.9600 .
C6M O6M 1.376(16) .
C6M H6M1 0.9600 .
C6M H6M2 0.9600 .
C6M H6M3 0.9600 .
C7 C30 1.357(12) .
C7 C16 1.415(11) .
C7 H7 0.9300 .
C8 O14 1.437(9) .
C8 H8A 0.9600 .
C8 H8B 0.9600 .
C8 H8C 0.9600 .
C9 O4 1.423(10) .
C9 H9A 0.9600 .
C9 H9B 0.9600 .
C9 H9C 0.9600 .
C10 C37 1.415(12) .
C10 C32 1.434(13) .
C10 C11 1.447(12) .
C11 N8 1.262(11) .
C11 H11 0.9300 .
C12 O5 1.425(10) .
C12 H12A 0.9600 .
C12 H12B 0.9600 .
C12 H12C 0.9600 .
C13 O7 1.315(10) .
C13 C24 1.422(12) .
C13 C26 1.428(12) .
C14 N5 1.274(11) .
C14 C27 1.442(13) .
C14 H033 0.9300 .
C15 C28 1.363(13) .
C15 C31 1.412(13) .
C15 H034 0.9300 .
C16 C24 1.352(12) .
C16 H035 0.9300 .
C17 N9 1.150(11) .
C17 Ru1 2.076(10) .
C18 C21 1.371(12) .
C18 O4 1.376(10) .
C19 O6 1.304(10) .
C19 C25 1.433(12) .
C19 C27 1.439(11) .
C20 N6 1.283(11) .
C20 C26 1.432(12) .
C20 H041 0.9300 .
C21 C22 1.417(12) .
C21 H044 0.9300 .
C22 C36 1.359(12) .
C22 H047 0.9300 .
C23 C35 1.477(14) .
C23 N5 1.506(11) .
C23 H05A 0.9700 .
C23 H05B 0.9700 .
C24 O5 1.386(9) .
C25 C31 1.350(12) .
C25 O14 1.371(10) .
C26 C30 1.402(12) .
C27 C28 1.411(12) .
C28 H061 0.9300 .
C29 N7 1.487(10) .
C29 C34 1.493(13) .
C29 H06A 0.9700 .
C29 H06B 0.9700 .
C30 H064 0.9300 .
C31 H066 0.9300 .
C32 H067 0.9300 .
C33 C36 1.403(13) .
C33 C40 1.443(12) .
C34 N8 1.512(11) .
C34 H07A 0.9700 .
C34 H07B 0.9700 .
C35 N6 1.477(11) .
C35 H08A 0.9700 .
C35 H08B 0.9700 .
C36 H084 0.9300 .
C37 O2 1.295(10) .
C37 C38 1.426(12) .
C40 N7 1.275(11) .
C40 H088 0.9300 .
C38 O3 1.366(9) .
C38 C39 1.372(13) .
C39 H095 0.9300 .
N1 Tb1 2.458(6) .
N2 C3 1.137(10) 1_545
N2 Tb1 2.436(7) .
N3 O12 1.221(10) .
N3 O8 1.268(9) .
N3 O9 1.277(10) .
N3 Tb1 2.927(9) .
N4 O13 1.220(10) .
N4 O10 1.258(10) .
N4 O11 1.281(10) .
N4 Tb1 2.849(9) .
N5 Ru1 1.971(7) .
N6 Ru1 1.967(7) .
N7 Ru2 1.993(7) .
N8 Ru2 1.994(7) .
O1 Ru2 2.016(6) .
O1 K1 2.832(6) .
O1M H1M 0.8200 .
O2 Ru2 2.009(6) .
O2 K1 2.780(6) .
O17 H1W 0.8200 .
O3 K1 2.865(6) .
O4 K1 2.916(7) .
O5 K1 2.827(6) .
O6 Ru1 2.019(5) .
O6 K1 2.831(6) .
O6M H6M 0.8200 .
O7 Ru1 2.007(6) .
O7 K1 2.791(6) .
O8 Tb1 2.522(6) .
O9 Tb1 2.486(7) .
O10 Tb1 2.454(6) .
O11 Tb1 2.415(7) .
O14 K1 2.951(6) .
O15 H15 0.8200 .
O16 H16 0.8200 .
Ru2 K1 3.783(2) .
Ru1 K1 3.824(2) .
